data_2012167
loop_
_publ_author_name
'Figgis, Brian N.'
'Sobolev, Alexandre N.'
'Kepert, Cameron J.'
'Kurmoo, Mohamedally'

_publ_section_title
;
 MEM(TCNQ)~2~ at room temperature and 10K, and the absence of a
 spin-Peierls transition
;
_journal_issue 8
_journal_name_full 'Acta Crystallographica Section C'
_journal_page_first 991
_journal_page_last 993
_journal_paper_doi 10.1107/S0108270101008794
_journal_volume 57
_journal_year 2001
_chemical_formula_moiety '2C12 H4 N4 , C7 H16 N O'
_chemical_formula_sum 'C31 H24 N9 O'
_chemical_formula_weight 538.59
_chemical_name_common MEM(TCNQ)2
_chemical_name_systematic
;
  1:2 Complex of N-Ethyl-N-methylmorpholine
  and 7,7,8,8-Tetracyano-p-quinodimethane
;
_space_group_IT_number 1
_symmetry_cell_setting triclinic
_symmetry_space_group_name_Hall 'P 1'
_symmetry_space_group_name_H-M 'P 1'
_audit_creation_method SHELXL-97
_cell_angle_alpha 112.300(10)
_cell_angle_beta 74.440(10)
_cell_angle_gamma 111.840(10)
_cell_formula_units_Z 1
_cell_length_a 7.8030(10)
_cell_length_b 15.353(2)
_cell_length_c 6.9850(10)
_cell_measurement_reflns_used 12
_cell_measurement_temperature 293(2)
_cell_measurement_theta_max 16.13
_cell_measurement_theta_min 12.25
_cell_volume 710.73(18)
_computing_cell_refinement 'Local diffractometer control software'
_computing_data_collection 'Local diffractometer control software'
_computing_data_reduction 'PROFIT (Streltsov & Zavodnik, 1989)'
_computing_molecular_graphics 'SHELXTL (Bruker, 1997)'
_computing_publication_material SHELXTL
_computing_structure_refinement 'SHELXL97 (Sheldrick, 1997)'
_computing_structure_solution 'SHELXS97 (Sheldrick, 1990)'
_diffrn_ambient_temperature 293(2)
_diffrn_measured_fraction_theta_full .988
_diffrn_measured_fraction_theta_max .988
_diffrn_measurement_device_type 'Huber 512 goniometer'
_diffrn_measurement_method '\w-2\q scan'
_diffrn_radiation_monochromator none
_diffrn_radiation_source 'normal-focus sealed tube'
_diffrn_radiation_type MoK\a
_diffrn_radiation_wavelength .71073
_diffrn_reflns_av_R_equivalents .0000
_diffrn_reflns_av_sigmaI/netI .0177
_diffrn_reflns_limit_h_max 10
_diffrn_reflns_limit_h_min 0
_diffrn_reflns_limit_k_max 20
_diffrn_reflns_limit_k_min -21
_diffrn_reflns_limit_l_max 9
_diffrn_reflns_limit_l_min -9
_diffrn_reflns_number 4110
_diffrn_reflns_theta_full 30.06
_diffrn_reflns_theta_max 30.06
_diffrn_reflns_theta_min 1.50
_diffrn_standards_decay_% 1
_diffrn_standards_interval_count 100
_diffrn_standards_number 3
_exptl_absorpt_coefficient_mu .082
_exptl_absorpt_correction_T_max .9799
_exptl_absorpt_correction_T_min .9565
_exptl_absorpt_correction_type none
_exptl_crystal_colour Black
_exptl_crystal_density_diffrn 1.258
_exptl_crystal_density_meas ?
_exptl_crystal_density_method 'not measured'
_exptl_crystal_description Prism
_exptl_crystal_F_000 281
_exptl_crystal_size_max .55
_exptl_crystal_size_mid .45
_exptl_crystal_size_min .25
_refine_diff_density_max .229
_refine_diff_density_min -.150
_refine_ls_extinction_coef .046(8)
_refine_ls_extinction_method SHELXL
_refine_ls_goodness_of_fit_ref 1.038
_refine_ls_hydrogen_treatment mixed
_refine_ls_matrix_type full
_refine_ls_number_parameters 408
_refine_ls_number_reflns 4110
_refine_ls_number_restraints 24
_refine_ls_restrained_S_all 1.036
_refine_ls_R_factor_all .0725
_refine_ls_R_factor_gt .0489
_refine_ls_shift/su_max .002
_refine_ls_shift/su_mean .000
_refine_ls_structure_factor_coef Fsqd
_refine_ls_weighting_details 'calc w=1/[\s^2^(Fo^2^)+(0.0808P)^2^+0.0567P] where P=(Fo^2^+2Fc^2^)/3'
_refine_ls_weighting_scheme calc
_refine_ls_wR_factor_ref .1580
_reflns_number_gt 2851
_reflns_number_total 4110
_reflns_threshold_expression I>2\s(I)
_cod_data_source_file ta1335.cif
_cod_data_source_block MEMTCNQ-RT
_cod_depositor_comments
;
The following automatic conversions were performed:
'_symmetry_cell_setting' value 'Triclinic' changed to 'triclinic'
according to '/home/saulius/struct/CIF-dictionaries/cif_core.dic'
dictionary named 'cif_core.dic' version 2.4.1 from 2010-06-29.

Automatic conversion script
Id: cif_fix_enum 1527 2010-12-29 10:47:43Z saulius 

The following automatic conversions were performed:

'_chemical_melting_point' value 'not measured' was changed to '?' -
the value is undefined or not given.

'_symmetry_cell_setting' value
'Triclinic' changed to 'triclinic' according to
/home/saulius/struct/CIF-dictionaries/cif_core.dic dictionary named
'cif_core.dic' version 2.4.1 from 2010-06-29.

Automatic conversion script
Id: cif_fix_values 1715 2011-07-08 13:25:40Z adriana 

The following automatic conversions were performed:

'_exptl_crystal_density_meas' value 'not measured' was changed to '?'
- the value is perceived as not measured.

Automatic conversion script
Id: cif_fix_values 3008 2015-01-20 13:52:24Z robertas 
;
_cod_original_cell_volume 710.7(2)
_cod_database_code 2012167
_cod_database_fobs_code 2012167

loop_
_symmetry_equiv_pos_as_xyz
'x, y, z'

loop_
_atom_site_label
_atom_site_fract_x
_atom_site_fract_y
_atom_site_fract_z
_atom_site_U_iso_or_equiv
_atom_site_adp_type
_atom_site_calc_flag
_atom_site_refinement_flags
_atom_site_occupancy
_atom_site_disorder_assembly
_atom_site_disorder_group
_atom_site_type_symbol
N1 .3070(6) .4283(3) .3655(7) .0809(10) Uani d . 1 . . N
C2 .3304(5) .3557(3) .3440(7) .0581(9) Uani d . 1 . . C
C3 .3556(5) .2638(2) .3178(5) .0521(8) Uani d . 1 . . C
C4 .5377(6) .2686(3) .3287(7) .0629(10) Uani d . 1 . . C
N5 .6840(5) .2702(3) .3356(8) .0934(14) Uani d . 1 . . N
C6 .2070(4) .1760(2) .2896(5) .0456(7) Uani d . 1 . . C
C7 .2317(5) .0837(2) .2667(5) .0499(8) Uani d . 1 . . C
H7 .3497 .0821 .2662 .060 Uiso calc R 1 . . H
C8 .0872(5) -.0001(2) .2459(5) .0460(7) Uani d . 1 . . C
H8 .1074 -.0582 .2329 .055 Uiso calc R 1 . . H
C9 -.0980(4) -.0017(2) .2433(5) .0455(7) Uani d . 1 . . C
C10 -.1220(4) .0895(2) .2660(5) .0494(8) Uani d . 1 . . C
H10 -.2402 .0908 .2661 .059 Uiso calc R 1 . . H
C11 .0222(5) .1744(2) .2874(6) .0513(8) Uani d . 1 . . C
H11 .0013 .2324 .3008 .062 Uiso calc R 1 . . H
N12 -.5766(5) -.0873(3) .2278(9) .0908(13) Uani d . 1 . . N
C13 -.4317(5) -.0891(3) .2242(7) .0582(9) Uani d . 1 . . C
C14 -.2482(4) -.0894(2) .2214(5) .0476(8) Uani d . 1 . . C
C15 -.2245(5) -.1803(3) .1977(6) .0526(8) Uani d . 1 . . C
N16 -.2044(5) -.2538(2) .1803(6) .0702(9) Uani d . 1 . . N
N17 -.3013(6) -.4292(3) -.3651(7) .0884(12) Uani d . 1 . . N
C18 -.3245(5) -.3568(3) -.3477(7) .0611(9) Uani d . 1 . . C
C19 -.3500(5) -.2665(3) -.3257(6) .0548(9) Uani d . 1 . . C
C20 -.5320(6) -.2696(3) -.3421(7) .0651(10) Uani d . 1 . . C
N21 -.6771(6) -.2746(3) -.3597(7) .0857(11) Uani d . 1 . . N
C22 -.2040(5) -.1779(2) -.2926(5) .0490(8) Uani d . 1 . . C
C23 -.2295(4) -.0871(2) -.2713(5) .0504(8) Uani d . 1 . . C
H23 -.3473 -.0866 -.2752 .060 Uiso calc R 1 . . H
C24 -.0853(5) -.0010(3) -.2454(5) .0523(9) Uani d . 1 . . C
H24 -.1063 .0574 -.2292 .063 Uiso calc R 1 . . H
C25 .0991(4) -.0004(2) -.2432(5) .0470(7) Uani d . 1 . . C
C26 .1237(5) -.0923(2) -.2640(6) .0531(8) Uani d . 1 . . C
H26 .2413 -.0937 -.2616 .064 Uiso calc R 1 . . H
C27 -.0209(5) -.1764(2) -.2868(5) .0506(8) Uani d . 1 . . C
H27 -.0012 -.2346 -.2989 .061 Uiso calc R 1 . . H
N28 .5805(5) .0890(3) -.2262(9) .0897(12) Uani d . 1 . . N
C29 .4324(6) .0885(3) -.2217(7) .0617(9) Uani d . 1 . . C
C30 .2473(5) .0859(2) -.2186(5) .0515(8) Uani d . 1 . . C
C31 .2280(6) .1785(3) -.1976(6) .0560(9) Uani d . 1 . . C
N32 .2119(6) .2521(3) -.1786(7) .0796(11) Uani d . 1 . . N
N33 .0396(6) .4921(2) .0022(6) .0611(10) Uani d PD .835(5) A 1 N
C34 .2412(6) .4936(3) -.0517(8) .0715(13) Uani d PD .835(5) A 1 C
H34A .2496 .4354 -.0355 .086 Uiso calc PR .835(5) A 1 H
H34B .2842 .4904 -.1974 .086 Uiso calc PR .835(5) A 1 H
C35 .3675(7) .5837(3) .0812(9) .0724(14) Uani d PD .835(5) A 1 C
H35A .4950 .5812 .0382 .087 Uiso calc PR .835(5) A 1 H
H35B .3307 .5855 .2265 .087 Uiso calc PR .835(5) A 1 H
C36 .1727(6) .6769(3) .1251(11) .100(2) Uani d PD .835(5) A 1 C
H36A .1704 .7373 .1130 .120 Uiso calc PR .835(5) A 1 H
H36B .1339 .6796 .2708 .120 Uiso calc PR .835(5) A 1 H
C37 .0375(6) .5890(3) -.0073(10) .0849(18) Uani d PD .835(5) A 1 C
H37A .0711 .5891 -.1513 .102 Uiso calc PR .835(5) A 1 H
H37B -.0876 .5947 .0423 .102 Uiso calc PR .835(5) A 1 H
C38 -.0401(9) .4777(6) .2114(9) .124(3) Uani d PD .835(5) A 1 C
H38A .0301 .5306 .3153 .186 Uiso calc PR .835(5) A 1 H
H38B -.1680 .4773 .2454 .186 Uiso calc PR .835(5) A 1 H
H38C -.0338 .4159 .2082 .186 Uiso calc PR .835(5) A 1 H
C39 -.0681(7) .4062(4) -.1623(9) .0925(18) Uani d PD .835(5) A 1 C
H39A -.0121 .4151 -.2981 .111 Uiso calc PR .835(5) A 1 H
H39B -.0534 .3459 -.1642 .111 Uiso calc PR .835(5) A 1 H
C40 -.2716(9) .3930(6) -.1336(13) .112(2) Uani d PD .835(5) A 1 C
H40A -.2888 .4509 -.1382 .168 Uiso calc PR .835(5) A 1 H
H40B -.3273 .3366 -.2434 .168 Uiso calc PR .835(5) A 1 H
H40C -.3299 .3830 -.0007 .168 Uiso calc PR .835(5) A 1 H
O .3567(4) .6699(2) .0602(7) .0832(12) Uani d PD .835(5) A 1 O
N33' -.0249(18) .5001(9) -.013(2) .041(4) Uiso d PD .165(5) A 2 N
C34' -.226(2) .4999(12) .037(4) .080(8) Uiso d PD .165(5) A 2 C
H34C -.2301 .5570 .0124 .096 Uiso calc PR .165(5) A 2 H
H34D -.2671 .5080 .1849 .096 Uiso calc PR .165(5) A 2 H
C35' -.361(3) .4105(14) -.083(5) .090(11) Uiso d PD .165(5) A 2 C
H35C -.4863 .4149 -.0291 .109 Uiso calc PR .165(5) A 2 H
H35D -.3337 .4072 -.2288 .109 Uiso calc PR .165(5) A 2 H
C36' -.166(2) .3161(12) -.141(4) .080(7) Uiso d PD .165(5) A 2 C
H36C -.1631 .2534 -.1411 .096 Uiso calc PR .165(5) A 2 H
H36D -.1280 .3190 -.2826 .096 Uiso calc PR .165(5) A 2 H
C37' -.031(3) .4017(12) .003(4) .094(9) Uiso d PD .165(5) A 2 C
H37C -.0729 .4010 .1461 .112 Uiso calc PR .165(5) A 2 H
H37D .0930 .3940 -.0401 .112 Uiso calc PR .165(5) A 2 H
C38' .060(4) .513(2) -.223(4) .137(15) Uiso d PD .165(5) A 2 C
H38D -.0024 .4570 -.3286 .206 Uiso calc PR .165(5) A 2 H
H38E .1902 .5177 -.2479 .206 Uiso calc PR .165(5) A 2 H
H38F .0480 .5720 -.2268 .206 Uiso calc PR .165(5) A 2 H
C39' .082(3) .5858(17) .153(4) .144(16) Uiso d PD .165(5) A 2 C
H39C .0310 .5743 .2873 .173 Uiso calc PR .165(5) A 2 H
H39D .0603 .6457 .1622 .173 Uiso calc PR .165(5) A 2 H
C40' .289(3) .602(3) .115(6) .100(11) Uiso d PD .165(5) A 2 C
H40D .3125 .5459 .1180 .151 Uiso calc PR .165(5) A 2 H
H40E .3459 .6599 .2222 .151 Uiso calc PR .165(5) A 2 H
H40F .3406 .6121 -.0191 .151 Uiso calc PR .165(5) A 2 H
O' -.349(2) .3239(10) -.066(3) .073(5) Uiso d PD .165(5) A 2 O

loop_
_atom_site_aniso_label
_atom_site_aniso_U_11
_atom_site_aniso_U_22
_atom_site_aniso_U_33
_atom_site_aniso_U_12
_atom_site_aniso_U_13
_atom_site_aniso_U_23
N1 .084(3) .0589(18) .102(3) .0220(17) -.025(2) .0199(19)
C2 .0528(19) .0531(18) .070(2) .0118(15) -.0167(17) .0195(16)
C3 .052(2) .0531(17) .054(2) .0169(15) -.0123(16) .0162(16)
C4 .056(2) .0549(18) .082(3) .0125(15) -.0169(19) .0254(19)
N5 .053(2) .089(3) .153(4) .0187(18) -.030(2) .047(3)
C6 .0416(15) .0502(16) .0483(19) .0146(12) -.0073(14) .0178(14)
C7 .0519(19) .0528(17) .055(2) .0238(15) -.0110(16) .0182(16)
C8 .0435(16) .0492(16) .054(2) .0176(12) -.0084(14) .0207(14)
C9 .0435(16) .0510(16) .048(2) .0198(13) -.0077(14) .0158(14)
C10 .0367(15) .0531(16) .061(2) .0193(13) -.0063(14) .0155(15)
C11 .0474(18) .0532(17) .058(2) .0221(14) -.0097(16) .0146(15)
N12 .051(2) .0656(19) .158(4) .0200(16) -.021(2) .032(2)
C13 .0465(17) .0490(16) .078(3) .0159(14) -.0108(17) .0167(16)
C14 .0394(16) .0522(17) .054(2) .0140(13) -.0073(14) .0189(15)
C15 .0508(18) .0533(17) .057(2) .0174(14) -.0070(15) .0203(15)
N16 .075(2) .0579(17) .090(2) .0258(16) -.0172(19) .0271(17)
N17 .090(3) .0587(19) .116(3) .0263(19) -.017(2) .021(2)
C18 .055(2) .0531(18) .068(2) .0145(15) -.0089(17) .0128(17)
C19 .0456(18) .0590(19) .059(2) .0145(15) -.0072(16) .0190(17)
C20 .053(2) .065(2) .078(3) .0151(16) -.0192(18) .0191(19)
N21 .066(2) .084(2) .109(3) .0223(19) -.030(2) .022(2)
C22 .0533(18) .0517(16) .0459(19) .0214(14) -.0081(15) .0134(14)
C23 .0414(16) .0582(18) .058(2) .0173(14) -.0108(15) .0202(16)
C24 .0555(19) .0544(18) .057(2) .0254(15) -.0106(17) .0182(16)
C25 .0468(16) .0482(15) .049(2) .0162(13) -.0046(14) .0176(14)
C26 .0509(18) .0525(17) .064(2) .0236(14) -.0070(17) .0202(16)
C27 .0476(17) .0479(16) .061(2) .0207(13) -.0037(15) .0189(15)
N28 .048(2) .089(2) .131(4) .0181(18) -.012(2) .038(2)
C29 .052(2) .0547(18) .078(3) .0143(15) -.0064(19) .0241(18)
C30 .057(2) .0521(18) .052(2) .0244(15) -.0049(16) .0181(16)
C31 .059(2) .0533(18) .058(2) .0142(15) -.0117(17) .0207(16)
N32 .096(3) .0591(18) .091(3) .0273(19) -.016(2) .0263(18)
N33 .062(2) .0504(17) .069(2) .0170(15) -.0055(17) .0196(13)
C34 .074(2) .0516(19) .091(3) .0287(17) -.013(2) .0147(18)
C35 .067(3) .060(2) .096(3) .0212(19) -.014(2) .027(2)
C36 .058(2) .0453(19) .177(6) .0180(16) -.020(3) .011(2)
C37 .054(2) .056(2) .146(5) .0201(16) -.019(2) .028(2)
C38 .095(4) .164(6) .082(3) -.012(3) .001(3) .066(4)
C39 .079(3) .070(3) .092(3) .002(2) -.021(2) .001(2)
C40 .084(4) .120(5) .127(5) .004(3) -.034(4) .046(4)
O .0624(16) .0544(15) .140(3) .0128(12) -.0214(16) .0385(17)

loop_
_atom_type_symbol
_atom_type_description
_atom_type_scat_dispersion_real
_atom_type_scat_dispersion_imag
_atom_type_scat_source
C C .0033 .0016 'International Tables Vol C Tables 4.2.6.8 and 6.1.1.4'
H H .0000 .0000 'International Tables Vol C Tables 4.2.6.8 and 6.1.1.4'
N N .0061 .0033 'International Tables Vol C Tables 4.2.6.8 and 6.1.1.4'
O O .0106 .0060 'International Tables Vol C Tables 4.2.6.8 and 6.1.1.4'

loop_
_geom_angle_atom_site_label_1
_geom_angle_atom_site_label_2
_geom_angle_atom_site_label_3
_geom_angle
_geom_angle_publ_flag
N1 C2 C3 178.8(4) no
C2 C3 C4 115.8(3) no
C6 C3 C4 122.7(3) no
C6 C3 C2 121.5(3) no
N5 C4 C3 178.5(4) no
C3 C6 C7 121.5(3) no
C3 C6 C11 121.3(3) no
C7 C6 C11 117.2(3) no
C8 C7 C6 121.3(3) no
C7 C8 C9 121.5(3) no
C14 C9 C8 121.3(3) no
C14 C9 C10 121.7(3) no
C8 C9 C10 117.0(3) no
C11 C10 C9 122.1(3) no
C10 C11 C6 120.9(3) no
N12 C13 C14 178.9(4) no
C9 C14 C15 121.8(3) no
C9 C14 C13 120.5(3) no
C15 C14 C13 117.7(3) no
N16 C15 C14 179.3(5) no
N17 C18 C19 179.0(4) no
C22 C19 C20 120.8(3) no
C22 C19 C18 121.7(3) no
C20 C19 C18 117.4(3) no
N21 C20 C19 178.0(5) no
C19 C22 C23 121.7(3) no
C19 C22 C27 120.4(3) no
C23 C22 C27 117.8(3) no
C24 C23 C22 121.7(3) no
C23 C24 C25 120.2(3) no
C30 C25 C26 121.1(3) no
C30 C25 C24 121.0(3) no
C26 C25 C24 117.9(3) no
C27 C26 C25 121.1(3) no
C26 C27 C22 121.3(3) no
N28 C29 C30 178.8(5) no
C25 C30 C31 122.6(3) no
C25 C30 C29 122.5(3) no
C31 C30 C29 114.9(3) no
N32 C31 C30 179.2(5) no
C38 N33 C37 113.3(4) no
C38 N33 C34 109.8(4) no
C37 N33 C34 106.4(3) no
C38 N33 C39 109.1(4) no
C37 N33 C39 109.7(4) no
C34 N33 C39 108.3(3) no
C35 C34 N33 113.4(3) no
O C35 C34 109.8(4) no
O C36 C37 111.0(4) no
N33 C37 C36 111.4(4) no
C40 C39 N33 115.8(5) no
C36 O C35 111.3(4) no
C38' N33' C37' 113.5(13) no
C38' N33' C34' 110.4(13) no
C37' N33' C34' 105.4(10) no
C38' N33' C39' 109.3(13) no
C37' N33' C39' 109.9(13) no
C34' N33' C39' 108.3(12) no
C35' C34' N33' 116.3(13) no
O' C35' C34' 110.6(14) no
O' C36' C37' 109.2(14) no
N33' C37' C36' 109.1(12) no
C40' C39' N33' 115.0(17) no
C36' O' C35' 110.8(14) no

loop_
_geom_bond_atom_site_label_1
_geom_bond_atom_site_label_2
_geom_bond_site_symmetry_2
_geom_bond_distance
_geom_bond_publ_flag
N1 C2 . 1.143(5) no
C2 C3 . 1.432(5) no
C3 C4 . 1.417(6) no
C3 C6 . 1.400(5) no
C4 N5 . 1.146(5) no
C6 C7 . 1.444(5) no
C7 C8 . 1.347(5) no
C8 C9 . 1.440(5) no
C9 C10 . 1.426(5) no
C10 C11 . 1.356(5) no
C11 C6 . 1.437(4) no
N12 C13 . 1.135(5) no
C13 C14 . 1.428(5) no
C14 C9 . 1.405(4) no
C14 C15 . 1.418(5) no
C15 N16 . 1.154(5) no
N17 C18 . 1.149(5) no
C18 C19 . 1.418(5) no
C19 C20 . 1.438(5) no
C19 C22 . 1.397(5) no
C20 N21 . 1.142(5) no
C22 C23 . 1.427(5) no
C23 C24 . 1.367(5) no
C24 C25 . 1.439(5) no
C25 C26 . 1.443(5) no
C26 C27 . 1.350(5) no
C27 C22 . 1.432(5) no
N28 C29 . 1.145(5) no
C29 C30 . 1.424(6) no
C30 C25 . 1.385(5) no
C30 C31 . 1.433(5) no
C31 N32 . 1.137(5) no
N33 C34 . 1.509(5) no
N33 C37 . 1.520(5) no
N33 C38 . 1.492(6) no
N33 C39 . 1.519(5) no
C34 C35 . 1.499(6) no
C35 O . 1.420(5) no
C36 O . 1.417(5) no
C36 C37 . 1.518(6) no
C39 C40 . 1.491(8) no
N33' C34' . 1.509(14) no
N33' C37' . 1.538(15) no
N33' C38' . 1.494(16) no
N33' C39' . 1.520(16) no
C34' C35' . 1.490(17) no
C35' O' . 1.416(17) no
C36' O' . 1.416(16) no
C36' C37' . 1.541(17) no
C39' C40' . 1.505(19) no

loop_
_geom_hbond_atom_site_label_D
_geom_hbond_atom_site_label_H
_geom_hbond_atom_site_label_A
_geom_hbond_site_symmetry_A
_geom_hbond_distance_DH
_geom_hbond_distance_HA
_geom_hbond_distance_DA
_geom_hbond_angle_DHA
_geom_hbond_publ_flag
C8 H8 N12 1_655 .93 2.65 3.317(5) 128.8 yes
C11 H11 N5 1_455 .93 2.68 3.359(5) 130.7 yes
C24 H24 N28 1_455 .93 2.66 3.329(6) 129.7 yes
C27 H27 N21 1_655 .93 2.71 3.380(5) 129.7 yes
C34 H34A N32 . .97 2.53 3.402(5) 149.2 yes
C34 H34B N1 1_554 .97 2.81 3.742(7) 161.7 yes
C38 H38C N5 1_455 .96 2.73 3.395(7) 127.2 yes
C38 H38B N17 1_566 .96 2.68 3.267(8) 120.1 yes

loop_
_geom_torsion_atom_site_label_1
_geom_torsion_atom_site_label_2
_geom_torsion_atom_site_label_3
_geom_torsion_atom_site_label_4
_geom_torsion
_geom_torsion_publ_flag
C37 N33 C34 C35 53.7(5) no
C38 N33 C34 C35 -69.3(5) no
C39 N33 C34 C35 171.6(4) no
N33 C34 C35 O -58.4(6) no
C34 N33 C37 C36 -52.4(5) no
C38 N33 C37 C36 68.4(6) no
C39 N33 C37 C36 -169.3(4) no
O C36 C37 N33 57.7(6) no
C34 N33 C39 C40 179.8(5) no
C37 N33 C39 C40 -64.4(6) no
C38 N33 C39 C40 60.3(7) no
C34 C35 O C36 60.4(6) no
C37 C36 O C35 -60.8(6) no
